data_2103437
loop_
_publ_author_name
'Zakaria, Choudhury M.'
'Ferguson, George'
'Lough, Alan J.'
'Glidewell, Christopher'

_publ_section_title
;
 Ferrocene-1,1'-dicarboxylic acid as a building block in supramolecular
 chemistry: supramolecular structures in one, two and three dimensions
;
_journal_issue 5
_journal_name_full 'Acta Crystallographica Section B'
_journal_page_first 786
_journal_page_last 802
_journal_paper_doi 10.1107/S010876810200976X
_journal_volume 58
_journal_year 2002
_chemical_formula_moiety 'C12 H10 Fe O4, C10 H8 N2'
_chemical_formula_sum 'C22 H18 Fe N2 O4'
_chemical_formula_weight 430.23
_chemical_name_systematic
;
4,4'-Bipyridyl--ferrocene-1,1'-dicarboxylic acid (1/1)
;
_space_group_IT_number 2
_symmetry_cell_setting triclinic
_symmetry_space_group_name_Hall '-P 1'
_symmetry_space_group_name_H-M 'P -1'
_atom_sites_solution_hydrogens geom
_atom_sites_solution_primary direct
_atom_sites_solution_secondary difmap
_cell_angle_alpha 97.8780(11)
_cell_angle_beta 92.0960(11)
_cell_angle_gamma 102.9980(13)
_cell_formula_units_Z 2
_cell_length_a 6.9500(2)
_cell_length_b 10.7645(3)
_cell_length_c 12.5260(4)
_cell_measurement_reflns_used 3636
_cell_measurement_temperature 150(2)
_cell_measurement_theta_max 27.50
_cell_measurement_theta_min 3.02
_cell_volume 902.27(5)
_computing_cell_refinement 'DENZO-SMN (Otwinowski & Minor, 1997)'
_computing_data_collection 'Kappa-CCD server software (Nonius, 1997)'
_computing_data_reduction 'DENZO-SMN (Otwinowski & Minor, 1997)'
_computing_molecular_graphics 'PLATON (Spek, 2002)'
_computing_publication_material 'SHELXL-97 (Sheldrick, 1997a) and PRPKAPPA (Ferguson, 1999)'
_computing_structure_refinement 'SHELXL-97 (Sheldrick, 1997a)'
_computing_structure_solution 'SHELXS-97 (Sheldrick, 1997b)'
_diffrn_ambient_temperature 150(2)
_diffrn_measured_fraction_theta_full 0.991
_diffrn_measured_fraction_theta_max 0.991
_diffrn_measurement_device_type Kappa-CCD
_diffrn_measurement_method '\f scans, and \w scans with \k offsets'
_diffrn_radiation_monochromator graphite
_diffrn_radiation_source 'fine-focus sealed X-ray tube'
_diffrn_radiation_type 'Mo K\a'
_diffrn_radiation_wavelength 0.71073
_diffrn_reflns_av_R_equivalents 0.039
_diffrn_reflns_av_sigmaI/netI 0.0665
_diffrn_reflns_limit_h_max 9
_diffrn_reflns_limit_h_min 0
_diffrn_reflns_limit_k_max 13
_diffrn_reflns_limit_k_min -13
_diffrn_reflns_limit_l_max 16
_diffrn_reflns_limit_l_min -16
_diffrn_reflns_number 10111
_diffrn_reflns_theta_full 27.50
_diffrn_reflns_theta_max 27.50
_diffrn_reflns_theta_min 3.02
_diffrn_standards_decay_% 0
_exptl_absorpt_coefficient_mu 0.870
_exptl_absorpt_correction_T_max 0.9104
_exptl_absorpt_correction_T_min 0.8184
_exptl_absorpt_correction_type multi-scan
_exptl_absorpt_process_details 'DENZO-SMN (Otwinowski & Minor, 1997)'
_exptl_crystal_colour colourless
_exptl_crystal_density_diffrn 1.584
_exptl_crystal_density_method 'not measured'
_exptl_crystal_description needle
_exptl_crystal_F_000 444
_exptl_crystal_size_max 0.24
_exptl_crystal_size_mid 0.13
_exptl_crystal_size_min 0.11
_refine_diff_density_max 0.518
_refine_diff_density_min -0.315
_refine_ls_extinction_method none
_refine_ls_goodness_of_fit_ref 1.029
_refine_ls_hydrogen_treatment constr
_refine_ls_matrix_type full
_refine_ls_number_parameters 264
_refine_ls_number_reflns 4096
_refine_ls_number_restraints 0
_refine_ls_restrained_S_all 1.029
_refine_ls_R_factor_all 0.0604
_refine_ls_R_factor_gt 0.0380
_refine_ls_shift/su_max 0.000
_refine_ls_shift/su_mean 0.000
_refine_ls_structure_factor_coef Fsqd
_refine_ls_weighting_details 'w=1/[\s^2^(Fo^2^)P)^2^+0.5387P] where P=(Fo^2^+2Fc^2^)/3'
_refine_ls_weighting_scheme calc
_refine_ls_wR_factor_gt 0.0800
_refine_ls_wR_factor_ref 0.0888
_reflns_number_gt 3141
_reflns_number_total 4096
_reflns_threshold_expression >2\s(I)
_cod_data_source_file na0136.cif
_cod_data_source_block IV
_cod_depositor_comments
;
The following automatic conversions were performed:
'_exptl_absorpt_correction_type' value 'Multi-scan' changed to
'multi-scan' according to
'/home/saulius/struct/CIF-dictionaries/cif_core.dic' dictionary named
'cif_core.dic' version 2.4.1 from 2010-06-29.

Automatic conversion script
Id: cif_fix_enum 1527 2010-12-29 10:47:43Z saulius 

The following automatic conversions were performed:

'_exptl_absorpt_correction_type' value 'Multi-scan' changed to
'multi-scan' according to
/home/saulius/struct/CIF-dictionaries/cif_core.dic dictionary named
'cif_core.dic' version 2.4.1 from 2010-06-29.

Automatic conversion script
Id: cif_fix_values 1715 2011-07-08 13:25:40Z adriana 
;
_cod_database_code 2103437
_cod_database_fobs_code 2103437

loop_
_symmetry_equiv_pos_as_xyz
'x, y, z'
'-x, -y, -z'

loop_
_atom_site_label
_atom_site_fract_x
_atom_site_fract_y
_atom_site_fract_z
_atom_site_U_iso_or_equiv
_atom_site_adp_type
_atom_site_calc_flag
_atom_site_refinement_flags
_atom_site_occupancy
_atom_site_type_symbol
Fe1 0.31696(4) 0.24252(3) 0.55276(2) 0.01873(10) Uani d . 1 Fe
O11 0.6320(2) 0.35237(14) 0.33209(14) 0.0275(4) Uani d . 1 O
O12 0.5330(2) 0.13754(15) 0.29189(14) 0.0312(4) Uani d . 1 O
C11 0.3279(3) 0.2510(2) 0.39120(17) 0.0192(4) Uani d . 1 C
C12 0.2826(3) 0.3657(2) 0.44600(18) 0.0209(5) Uani d . 1 C
C13 0.1047(3) 0.3289(2) 0.49770(19) 0.0260(5) Uani d . 1 C
C14 0.0387(3) 0.1920(2) 0.47458(19) 0.0268(5) Uani d . 1 C
C15 0.1745(3) 0.1438(2) 0.40932(18) 0.0242(5) Uani d . 1 C
C16 0.5063(3) 0.2405(2) 0.33376(17) 0.0208(5) Uani d . 1 C
O21 0.0087(2) 0.15354(15) 0.78138(14) 0.0292(4) Uani d . 1 O
O22 0.1424(2) 0.36437(15) 0.83426(14) 0.0306(4) Uani d . 1 O
C21 0.3123(3) 0.2429(2) 0.71594(17) 0.0190(4) Uani d . 1 C
C22 0.3467(3) 0.1235(2) 0.66359(18) 0.0213(5) Uani d . 1 C
C23 0.5231(3) 0.1524(2) 0.60982(18) 0.0235(5) Uani d . 1 C
C24 0.5975(3) 0.2883(2) 0.62711(19) 0.0258(5) Uani d . 1 C
C25 0.4686(3) 0.3442(2) 0.69248(18) 0.0226(5) Uani d . 1 C
C26 0.1470(3) 0.2604(2) 0.78200(18) 0.0219(5) Uani d . 1 C
N31 0.9423(3) 0.31428(18) 0.22291(15) 0.0232(4) Uani d . 1 N
C32 0.9606(3) 0.1937(2) 0.19010(18) 0.0244(5) Uani d . 1 C
C33 1.1110(3) 0.1660(2) 0.12832(18) 0.0231(5) Uani d . 1 C
C34 1.2512(3) 0.2660(2) 0.09661(17) 0.0188(4) Uani d . 1 C
C35 1.2322(3) 0.3914(2) 0.13157(18) 0.0227(5) Uani d . 1 C
C36 1.0784(3) 0.4108(2) 0.19338(18) 0.0240(5) Uani d . 1 C
N41 1.7214(3) 0.19475(18) -0.09777(15) 0.0240(4) Uani d . 1 N
C42 1.7425(3) 0.3055(2) -0.02883(19) 0.0248(5) Uani d . 1 C
C43 1.5958(3) 0.3322(2) 0.03527(18) 0.0232(5) Uani d . 1 C
C44 1.4148(3) 0.2423(2) 0.02979(17) 0.0190(4) Uani d . 1 C
C45 1.3938(3) 0.1278(2) -0.04199(18) 0.0226(5) Uani d . 1 C
C46 1.5487(3) 0.1086(2) -0.10305(18) 0.0236(5) Uani d . 1 C
H11 0.7304 0.3401 0.2988 0.041 Uiso calc R 1 H
H12 0.3583 0.4513 0.4475 0.025 Uiso calc R 1 H
H13 0.0408 0.3855 0.5403 0.031 Uiso calc R 1 H
H14 -0.0773 0.1418 0.4990 0.032 Uiso calc R 1 H
H15 0.1659 0.0557 0.3822 0.029 Uiso calc R 1 H
H21 -0.0812 0.1694 0.8204 0.044 Uiso calc R 1 H
H22 0.2655 0.0400 0.6648 0.026 Uiso calc R 1 H
H23 0.5818 0.0914 0.5691 0.028 Uiso calc R 1 H
H24 0.7139 0.3337 0.5995 0.031 Uiso calc R 1 H
H25 0.4834 0.4337 0.7166 0.027 Uiso calc R 1 H
H32 0.8659 0.1239 0.2103 0.029 Uiso calc R 1 H
H33 1.1186 0.0791 0.1076 0.028 Uiso calc R 1 H
H35 1.3249 0.4631 0.1128 0.027 Uiso calc R 1 H
H36 1.0683 0.4968 0.2162 0.029 Uiso calc R 1 H
H42 1.8643 0.3680 -0.0243 0.030 Uiso calc R 1 H
H43 1.6176 0.4114 0.0830 0.028 Uiso calc R 1 H
H45 1.2736 0.0636 -0.0487 0.027 Uiso calc R 1 H
H46 1.5316 0.0302 -0.1513 0.028 Uiso calc R 1 H

loop_
_atom_site_aniso_label
_atom_site_aniso_U_11
_atom_site_aniso_U_22
_atom_site_aniso_U_33
_atom_site_aniso_U_12
_atom_site_aniso_U_13
_atom_site_aniso_U_23
Fe1 0.01734(16) 0.02063(17) 0.01844(17) 0.00387(12) 0.00389(12) 0.00388(12)
O11 0.0237(8) 0.0247(8) 0.0348(10) 0.0044(7) 0.0160(7) 0.0046(7)
O12 0.0339(9) 0.0237(8) 0.0357(10) 0.0083(7) 0.0122(8) -0.0025(7)
C11 0.0177(10) 0.0235(11) 0.0163(11) 0.0037(9) 0.0015(9) 0.0040(9)
C12 0.0209(11) 0.0220(11) 0.0213(11) 0.0065(9) 0.0032(9) 0.0051(9)
C13 0.0213(11) 0.0329(13) 0.0275(13) 0.0121(10) 0.0048(10) 0.0064(11)
C14 0.0154(11) 0.0365(13) 0.0274(13) 0.0002(10) 0.0021(9) 0.0106(11)
C15 0.0252(12) 0.0224(11) 0.0214(12) -0.0008(9) -0.0019(9) 0.0022(9)
C16 0.0235(11) 0.0226(11) 0.0172(11) 0.0053(9) 0.0032(9) 0.0055(9)
O21 0.0239(9) 0.0279(9) 0.0346(10) 0.0030(7) 0.0144(7) 0.0026(7)
O22 0.0337(9) 0.0258(9) 0.0332(10) 0.0100(7) 0.0123(8) 0.0001(7)
C21 0.0201(11) 0.0221(11) 0.0152(10) 0.0055(9) 0.0019(9) 0.0030(9)
C22 0.0234(11) 0.0197(11) 0.0224(11) 0.0073(9) 0.0026(9) 0.0042(9)
C23 0.0220(11) 0.0283(12) 0.0230(12) 0.0122(10) 0.0045(9) 0.0021(10)
C24 0.0168(11) 0.0324(13) 0.0279(13) 0.0028(10) 0.0027(9) 0.0081(10)
C25 0.0242(11) 0.0197(11) 0.0216(12) 0.0019(9) -0.0006(9) 0.0011(9)
C26 0.0239(12) 0.0260(12) 0.0181(11) 0.0084(10) 0.0033(9) 0.0061(9)
N31 0.0205(10) 0.0309(10) 0.0196(10) 0.0081(8) 0.0041(8) 0.0045(8)
C32 0.0233(12) 0.0273(12) 0.0226(12) 0.0035(10) 0.0034(9) 0.0071(10)
C33 0.0233(11) 0.0224(11) 0.0245(12) 0.0064(9) 0.0036(9) 0.0050(9)
C34 0.0177(10) 0.0233(11) 0.0156(10) 0.0050(9) 0.0006(8) 0.0036(9)
C35 0.0213(11) 0.0240(11) 0.0222(11) 0.0036(9) 0.0038(9) 0.0036(9)
C36 0.0245(12) 0.0241(11) 0.0239(12) 0.0081(10) 0.0036(10) 0.0005(10)
N41 0.0217(10) 0.0310(10) 0.0213(10) 0.0088(8) 0.0038(8) 0.0057(8)
C42 0.0195(11) 0.0276(12) 0.0257(12) 0.0019(9) 0.0024(9) 0.0045(10)
C43 0.0216(11) 0.0253(11) 0.0224(12) 0.0056(9) 0.0021(9) 0.0021(9)
C44 0.0192(11) 0.0240(11) 0.0156(10) 0.0072(9) 0.0011(9) 0.0053(9)
C45 0.0206(11) 0.0232(11) 0.0224(12) 0.0028(9) 0.0010(9) 0.0017(9)
C46 0.0258(12) 0.0256(12) 0.0198(11) 0.0077(10) 0.0031(9) 0.0021(9)

loop_
_atom_type_symbol
_atom_type_description
_atom_type_scat_dispersion_real
_atom_type_scat_dispersion_imag
_atom_type_scat_source
C C 0.0033 0.0016 'International Tables Vol C Tables 4.2.6.8 and 6.1.1.4'
H H 0.0000 0.0000 'International Tables Vol C Tables 4.2.6.8 and 6.1.1.4'
Fe Fe 0.3463 0.8444 'International Tables Vol C Tables 4.2.6.8 and 6.1.1.4'
N N 0.0061 0.0033 'International Tables Vol C Tables 4.2.6.8 and 6.1.1.4'
O O 0.0106 0.0060 'International Tables Vol C Tables 4.2.6.8 and 6.1.1.4'

loop_
_geom_angle_atom_site_label_1
_geom_angle_atom_site_label_2
_geom_angle_atom_site_label_3
_geom_angle
_geom_angle_publ_flag
C16 O11 H11 109.5 no
C12 C11 C15 107.57(19) no
C12 C11 C16 127.4(2) no
C15 C11 C16 124.84(19) no
C13 C12 C11 107.91(19) no
C13 C12 H12 126.0 no
C11 C12 H12 126.0 no
C12 C13 C14 108.0(2) no
C12 C13 H13 126.0 no
C14 C13 H13 126.0 no
C15 C14 C13 108.5(2) no
C15 C14 H14 125.7 no
C13 C14 H14 125.7 no
C14 C15 C11 108.0(2) no
C14 C15 H15 126.0 no
C11 C15 H15 126.0 no
O12 C16 O11 123.7(2) no
O12 C16 C11 122.3(2) no
O11 C16 C11 113.93(18) no
C26 O21 H21 109.5 no
C25 C21 C22 107.62(19) no
C25 C21 C26 125.3(2) no
C22 C21 C26 127.1(2) no
C23 C22 C21 107.72(19) no
C23 C22 H22 126.1 no
C21 C22 H22 126.1 no
C22 C23 C24 108.35(19) no
C22 C23 H23 125.8 no
C24 C23 H23 125.8 no
C25 C24 C23 108.3(2) no
C25 C24 H24 125.9 no
C23 C24 H24 125.9 no
C24 C25 C21 108.04(19) no
C24 C25 H25 126.0 no
C21 C25 H25 126.0 no
O22 C26 O21 123.8(2) no
O22 C26 C21 122.4(2) no
O21 C26 C21 113.81(19) no
C36 N31 C32 117.1(2) no
N31 C32 C33 123.1(2) no
N31 C32 H32 118.4 no
C33 C32 H32 118.4 no
C32 C33 C34 119.8(2) no
C32 C33 H33 120.1 no
C34 C33 H33 120.1 no
C33 C34 C35 116.8(2) no
C33 C34 C44 122.26(19) no
C35 C34 C44 120.9(2) no
C36 C35 C34 119.8(2) no
C36 C35 H35 120.1 no
C34 C35 H35 120.1 no
N31 C36 C35 123.3(2) no
N31 C36 H36 118.3 no
C35 C36 H36 118.3 no
C46 N41 C42 117.4(2) no
N41 C42 C43 123.0(2) no
N41 C42 H42 118.5 no
C43 C42 H42 118.5 no
C42 C43 C44 119.7(2) no
C42 C43 H43 120.2 no
C44 C43 H43 120.2 no
C43 C44 C45 117.0(2) no
C43 C44 C34 122.1(2) no
C45 C44 C34 121.0(2) no
C46 C45 C44 119.6(2) no
C46 C45 H45 120.2 no
C44 C45 H45 120.2 no
N41 C46 C45 123.3(2) no
N41 C46 H46 118.3 no
C45 C46 H46 118.3 no

loop_
_geom_bond_atom_site_label_1
_geom_bond_atom_site_label_2
_geom_bond_distance
_geom_bond_publ_flag
Fe1 C11 2.042(2) no
Fe1 C12 2.052(2) no
Fe1 C13 2.058(2) no
Fe1 C14 2.059(2) no
Fe1 C15 2.052(2) no
Fe1 C21 2.045(2) no
Fe1 C22 2.049(2) no
Fe1 C23 2.060(2) no
Fe1 C24 2.054(2) no
Fe1 C25 2.048(2) no
O11 C16 1.323(3) no
O11 H11 0.84 no
O12 C16 1.216(3) no
C11 C12 1.433(3) no
C11 C15 1.434(3) no
C11 C16 1.474(3) no
C12 C13 1.419(3) no
C12 H12 0.95 no
C13 C14 1.426(3) no
C13 H13 0.95 no
C14 C15 1.411(3) no
C14 H14 0.95 no
C15 H15 0.95 no
O21 C26 1.322(3) no
O21 H21 0.84 no
O22 C26 1.225(3) no
C21 C25 1.426(3) no
C21 C22 1.434(3) no
C21 C26 1.471(3) no
C22 C23 1.414(3) no
C22 H22 0.95 no
C23 C24 1.421(3) no
C23 H23 0.95 no
C24 C25 1.413(3) no
C24 H24 0.95 no
C25 H25 0.95 no
N31 C36 1.341(3) no
N31 C32 1.343(3) no
C32 C33 1.384(3) no
C32 H32 0.95 no
C33 C34 1.392(3) no
C33 H33 0.95 no
C34 C35 1.398(3) no
C34 C44 1.484(3) no
C35 C36 1.379(3) no
C35 H35 0.95 no
C36 H36 0.95 no
N41 C46 1.334(3) no
N41 C42 1.349(3) no
C42 C43 1.377(3) no
C42 H42 0.95 no
C43 C44 1.397(3) no
C43 H43 0.95 no
C44 C45 1.398(3) no
C45 C46 1.380(3) no
C45 H45 0.95 no
C46 H46 0.95 no

loop_
_geom_hbond_atom_site_label_D
_geom_hbond_atom_site_label_H
_geom_hbond_atom_site_label_A
_geom_hbond_site_symmetry_A
_geom_hbond_distance_DH
_geom_hbond_distance_HA
_geom_hbond_distance_DA
_geom_hbond_angle_DHA
_geom_hbond_publ_flag
O11 H11 N31 . 0.84 1.83 2.674(2) 179 yes
O21 H21 N41 1_356 0.84 1.79 2.629(2) 177 yes
C46 H46 O12 2_755 0.95 2.30 3.232(3) 169 yes

loop_
_geom_torsion_atom_site_label_1
_geom_torsion_atom_site_label_2
_geom_torsion_atom_site_label_3
_geom_torsion_atom_site_label_4
_geom_torsion
_geom_torsion_publ_flag
C15 C11 C12 C13 0.5(2) no
C16 C11 C12 C13 -174.8(2) no
C11 C12 C13 C14 -0.4(2) no
C12 C13 C14 C15 0.2(2) no
C13 C14 C15 C11 0.1(2) no
C12 C11 C15 C14 -0.4(2) no
C16 C11 C15 C14 175.06(19) no
C12 C11 C16 O12 178.1(2) no
C15 C11 C16 O12 3.6(3) no
C12 C11 C16 O11 -2.0(3) no
C15 C11 C16 O11 -176.55(19) no
C25 C21 C22 C23 0.5(2) no
C26 C21 C22 C23 -179.62(19) no
C21 C22 C23 C24 -0.6(2) no
C22 C23 C24 C25 0.5(2) no
C23 C24 C25 C21 -0.2(2) no
C22 C21 C25 C24 -0.2(2) no
C26 C21 C25 C24 179.94(19) no
C25 C21 C26 O22 -9.2(3) no
C22 C21 C26 O22 170.9(2) no
C25 C21 C26 O21 172.33(19) no
C22 C21 C26 O21 -7.5(3) no
C36 N31 C32 C33 -0.1(3) no
N31 C32 C33 C34 -0.6(3) no
C32 C33 C34 C35 1.0(3) no
C32 C33 C34 C44 -179.58(19) no
C33 C34 C35 C36 -0.7(3) no
C44 C34 C35 C36 179.84(19) no
C32 N31 C36 C35 0.4(3) no
C34 C35 C36 N31 0.0(3) no
C46 N41 C42 C43 0.2(3) no
N41 C42 C43 C44 -0.3(3) no
C42 C43 C44 C45 0.2(3) no
C42 C43 C44 C34 -179.8(2) no
C33 C34 C44 C43 -152.0(2) no
C35 C34 C44 C43 27.5(3) no
C33 C34 C44 C45 28.0(3) no
C35 C34 C44 C45 -152.5(2) no
C43 C44 C45 C46 0.0(3) no
C34 C44 C45 C46 179.98(19) no
C42 N41 C46 C45 0.0(3) no
C44 C45 C46 N41 -0.1(3) no
